data_8106185
loop_
_publ_author_name
'Wu, Hao'
'Wu, Wei-Na'

_publ_section_title
;
 Crystal structure of
 bis(1-(phenylsulfonyl)-2-(1-(pyrazin-2-yl)ethylidene)hydrazin-1-ido-\k3
 N,N&#x2032;,O)nickel(II), C24H22N8O4S2Ni
;
_journal_issue 3
_journal_name_full 'Zeitschrift f\"ur Kristallographie - New Crystal Structures'
_journal_page_first 465
_journal_page_last 466
_journal_paper_doi 10.1515/ncrs-2017-0356
_journal_volume 233
_journal_year 2018
_chemical_formula_sum 'C24 H22 N8 Ni O4 S2'
_chemical_formula_weight 609.32
_space_group_crystal_system orthorhombic
_space_group_IT_number 41
_space_group_name_Hall 'A 2 -2ab'
_space_group_name_H-M_alt 'A e a 2'
_atom_sites_solution_hydrogens geom
_cell_angle_alpha 90
_cell_angle_beta 90
_cell_angle_gamma 90
_cell_formula_units_Z 4
_cell_length_a 11.845(6)
_cell_length_b 21.937(11)
_cell_length_c 9.907(5)
_cell_measurement_reflns_used 2263
_cell_measurement_temperature 296(2)
_cell_measurement_theta_max 24.52
_cell_measurement_theta_min 2.53
_cell_volume 2574(2)
_computing_cell_refinement 'Bruker SAINT'
_computing_data_collection 'Bruker APEX2'
_computing_data_reduction 'Bruker SAINT'
_computing_molecular_graphics 'Bruker SHELXTL'
_computing_publication_material 'Bruker SHELXTL'
_computing_structure_refinement 'SHELXL-2017/1 (Sheldrick, 2017)'
_computing_structure_solution 'SHELXS-97 (Sheldrick, 2008)'
_diffrn_ambient_temperature 296(2)
_diffrn_measured_fraction_theta_full 0.998
_diffrn_measured_fraction_theta_max 0.998
_diffrn_measurement_device_type 'Bruker APEX-II CCD'
_diffrn_measurement_method '\f and \w scans'
_diffrn_radiation_type MoK\a
_diffrn_radiation_wavelength 0.71073
_diffrn_reflns_av_R_equivalents 0.0286
_diffrn_reflns_av_unetI/netI 0.0417
_diffrn_reflns_Laue_measured_fraction_full 0.998
_diffrn_reflns_Laue_measured_fraction_max 0.998
_diffrn_reflns_limit_h_max 12
_diffrn_reflns_limit_h_min -14
_diffrn_reflns_limit_k_max 17
_diffrn_reflns_limit_k_min -25
_diffrn_reflns_limit_l_max 11
_diffrn_reflns_limit_l_min -11
_diffrn_reflns_number 6228
_diffrn_reflns_point_group_measured_fraction_full 0.969
_diffrn_reflns_point_group_measured_fraction_max 0.969
_diffrn_reflns_theta_full 24.993
_diffrn_reflns_theta_max 24.993
_diffrn_reflns_theta_min 1.857
_exptl_absorpt_coefficient_mu 0.965
_exptl_absorpt_correction_type multi-scan
_exptl_absorpt_process_details sadabs
_exptl_crystal_colour black
_exptl_crystal_density_diffrn 1.572
_exptl_crystal_description block
_exptl_crystal_F_000 1256
_exptl_crystal_size_max 0.240
_exptl_crystal_size_mid 0.230
_exptl_crystal_size_min 0.180
_refine_diff_density_max 0.236
_refine_diff_density_min -0.201
_refine_diff_density_rms 0.041
_refine_ls_abs_structure_details
; 
 Flack x determined using 799 quotients [(I+)-(I-)]/[(I+)+(I-)] 
 (Parsons, Flack and Wagner, Acta Cryst. B69 (2013) 249-259). 
;
_refine_ls_abs_structure_Flack 0.025(11)
_refine_ls_extinction_coef .
_refine_ls_extinction_method none
_refine_ls_goodness_of_fit_ref 1.032
_refine_ls_hydrogen_treatment constr
_refine_ls_matrix_type full
_refine_ls_number_parameters 177
_refine_ls_number_reflns 2194
_refine_ls_number_restraints 1
_refine_ls_restrained_S_all 1.031
_refine_ls_R_factor_all 0.0373
_refine_ls_R_factor_gt 0.0285
_refine_ls_shift/su_max 0.000
_refine_ls_shift/su_mean 0.000
_refine_ls_structure_factor_coef Fsqd
_refine_ls_weighting_details 'w=1/[\s^2^(Fo^2^)+(0.0295P)^2^+0.2826P] where P=(Fo^2^+2Fc^2^)/3'
_refine_ls_weighting_scheme calc
_refine_ls_wR_factor_gt 0.0625
_refine_ls_wR_factor_ref 0.0657
_reflns_Friedel_coverage 0.821
_reflns_Friedel_fraction_full 0.937
_reflns_Friedel_fraction_max 0.937
_reflns_number_gt 1928
_reflns_number_total 2194
_reflns_threshold_expression 'I > 2\s(I)'
_cod_data_source_file suppl_ncrs-2017-0356_suppl.cif
_cod_data_source_block 1
_cod_original_sg_symbol_Hall 'A 2 -2ac'
_cod_original_sg_symbol_H-M 'A b a 2'
_cod_database_code 8106185
_shelx_space_group_comment
; 
The symmetry employed for this shelxl refinement is uniquely defined 
by the following loop, which should always be used as a source of 
symmetry information in preference to the above space-group names. 
They are only intended as comments. 
;
_shelx_estimated_absorpt_t_min 0.801
_shelx_estimated_absorpt_t_max 0.845

loop_
_space_group_symop_operation_xyz
'x, y, z'
'-x, -y, z'
'x+1/2, -y+1/2, z'
'-x+1/2, y+1/2, z'
'x, y+1/2, z+1/2'
'-x, -y+1/2, z+1/2'
'x+1/2, -y+1, z+1/2'
'-x+1/2, y+1, z+1/2'

loop_
_atom_site_label
_atom_site_type_symbol
_atom_site_fract_x
_atom_site_fract_y
_atom_site_fract_z
_atom_site_U_iso_or_equiv
_atom_site_adp_type
_atom_site_occupancy
_atom_site_site_symmetry_order
_atom_site_calc_flag
_atom_site_refinement_flags_posn
_atom_site_refinement_flags_adp
_atom_site_refinement_flags_occupancy
_atom_site_disorder_assembly
_atom_site_disorder_group
Ni1 Ni 0.000000 0.000000 0.88968(9) 0.0314(2) Uani 1 2 d S T P . .
S1 S -0.10160(8) -0.10123(5) 0.72933(12) 0.0374(3) Uani 1 1 d . . . . .
N3 N -0.1643(2) -0.02033(15) 0.8758(4) 0.0322(8) Uani 1 1 d . . . . .
C5 C -0.2338(3) 0.01256(18) 0.9431(4) 0.0359(11) Uani 1 1 d . . . . .
C4 C -0.1807(3) 0.0558(2) 1.0346(5) 0.0384(11) Uani 1 1 d . . . . .
C7 C -0.0848(3) -0.1635(2) 0.8406(5) 0.0401(11) Uani 1 1 d . . . . .
N1 N -0.0652(3) 0.05755(16) 1.0330(3) 0.0376(9) Uani 1 1 d . . . . .
N2 N -0.1885(4) 0.1329(2) 1.2028(5) 0.0729(15) Uani 1 1 d . . . . .
C6 C -0.3589(3) 0.0071(2) 0.9283(5) 0.0510(15) Uani 1 1 d . . . . .
H6A H -0.395310 0.035658 0.987362 0.076 Uiso 1 1 calc R U . . .
H6B H -0.379842 0.015620 0.836603 0.076 Uiso 1 1 calc R U . . .
H6C H -0.381939 -0.033559 0.951385 0.076 Uiso 1 1 calc R U . . .
C10 C -0.0595(6) -0.2629(3) 1.0045(7) 0.0729(17) Uani 1 1 d . . . . .
H10A H -0.051394 -0.297267 1.058668 0.087 Uiso 1 1 calc R U . . .
C8 C -0.1735(4) -0.1832(2) 0.9153(7) 0.0640(16) Uani 1 1 d . . . . .
H8A H -0.242438 -0.163077 0.910780 0.077 Uiso 1 1 calc R U . . .
C3 C -0.2383(5) 0.0936(2) 1.1218(6) 0.0566(13) Uani 1 1 d . . . . .
H3A H -0.316631 0.091309 1.123558 0.068 Uiso 1 1 calc R U . . .
C9 C -0.1607(5) -0.2334(3) 0.9982(7) 0.085(2) Uani 1 1 d . . . . .
H9A H -0.221279 -0.247063 1.049733 0.101 Uiso 1 1 calc R U . . .
C11 C 0.0286(5) -0.2421(3) 0.9321(6) 0.0672(16) Uani 1 1 d . . . . .
H11A H 0.097537 -0.262271 0.937097 0.081 Uiso 1 1 calc R U . . .
C2 C -0.0775(6) 0.1324(2) 1.1998(5) 0.0683(18) Uani 1 1 d . . . . .
H2B H -0.038842 0.158714 1.257109 0.082 Uiso 1 1 calc R U . . .
C12 C 0.0189(4) -0.1918(2) 0.8513(5) 0.0531(14) Uani 1 1 d . . . . .
H12A H 0.081055 -0.176966 0.804305 0.064 Uiso 1 1 calc R U . . .
N4 N -0.2042(3) -0.06091(16) 0.7826(4) 0.0388(9) Uani 1 1 d . . . . .
O2 O -0.1302(3) -0.12590(14) 0.6006(3) 0.0541(9) Uani 1 1 d . . . . .
O1 O 0.0057(2) -0.06807(15) 0.7362(3) 0.0426(8) Uani 1 1 d . . . . .
C1 C -0.0154(4) 0.0951(2) 1.1164(5) 0.0476(12) Uani 1 1 d . . . . .
H1A H 0.063035 0.096620 1.119430 0.057 Uiso 1 1 calc R U . . .

loop_
_atom_site_aniso_label
_atom_site_aniso_U_11
_atom_site_aniso_U_22
_atom_site_aniso_U_33
_atom_site_aniso_U_23
_atom_site_aniso_U_13
_atom_site_aniso_U_12
Ni1 0.0194(3) 0.0418(4) 0.0330(4) 0.000 0.000 -0.0011(3)
S1 0.0342(5) 0.0432(6) 0.0349(6) -0.0018(5) -0.0028(5) -0.0028(5)
N3 0.0215(15) 0.0383(18) 0.037(2) 0.0016(19) 0.0013(18) -0.0031(13)
C5 0.023(2) 0.043(3) 0.042(3) 0.0093(19) 0.0070(19) 0.0013(18)
C4 0.039(2) 0.038(3) 0.038(3) 0.006(2) 0.010(2) 0.004(2)
C7 0.040(2) 0.039(3) 0.041(3) -0.0032(19) -0.004(2) 0.001(2)
N1 0.035(2) 0.041(2) 0.037(2) 0.0012(17) 0.0036(16) -0.0044(17)
N2 0.082(4) 0.064(3) 0.073(4) -0.017(3) 0.033(3) -0.003(3)
C6 0.023(2) 0.066(3) 0.064(4) 0.010(3) 0.006(2) 0.004(2)
C10 0.093(5) 0.059(4) 0.067(4) 0.013(3) -0.019(4) 0.011(4)
C8 0.044(3) 0.069(3) 0.079(4) 0.022(3) 0.003(3) 0.003(2)
C3 0.054(3) 0.052(3) 0.064(4) -0.006(3) 0.025(3) 0.004(3)
C9 0.071(4) 0.084(4) 0.098(5) 0.043(4) 0.006(3) -0.003(4)
C11 0.070(4) 0.062(4) 0.070(4) -0.013(3) -0.025(3) 0.025(3)
C2 0.094(5) 0.061(4) 0.049(4) -0.013(3) 0.016(3) -0.019(3)
C12 0.044(3) 0.059(3) 0.056(4) -0.010(2) 0.000(2) 0.014(2)
N4 0.0285(18) 0.043(2) 0.045(2) -0.0011(18) -0.0064(16) -0.0020(16)
O2 0.070(2) 0.053(2) 0.039(2) -0.0095(16) -0.0121(18) -0.0056(18)
O1 0.0330(17) 0.0472(19) 0.048(2) -0.0081(16) 0.0121(16) -0.0051(12)
C1 0.052(3) 0.049(3) 0.042(3) 0.002(2) 0.002(2) -0.016(2)

loop_
_atom_type_symbol
_atom_type_description
_atom_type_scat_dispersion_real
_atom_type_scat_dispersion_imag
_atom_type_scat_source
C C 0.0033 0.0016 'International Tables Vol C Tables 4.2.6.8 and 6.1.1.4'
H H 0.0000 0.0000 'International Tables Vol C Tables 4.2.6.8 and 6.1.1.4'
N N 0.0061 0.0033 'International Tables Vol C Tables 4.2.6.8 and 6.1.1.4'
O O 0.0106 0.0060 'International Tables Vol C Tables 4.2.6.8 and 6.1.1.4'
S S 0.1246 0.1234 'International Tables Vol C Tables 4.2.6.8 and 6.1.1.4'
Ni Ni 0.3393 1.1124 'International Tables Vol C Tables 4.2.6.8 and 6.1.1.4'

loop_
_geom_angle_atom_site_label_1
_geom_angle_atom_site_label_2
_geom_angle_atom_site_label_3
_geom_angle
_geom_angle_site_symmetry_1
_geom_angle_site_symmetry_3
N3 Ni1 N3 172.1(2) 2 .
N3 Ni1 N1 106.06(15) 2 .
N3 Ni1 N1 79.54(14) . .
N3 Ni1 N1 79.54(14) 2 2
N3 Ni1 N1 106.06(15) . 2
N1 Ni1 N1 92.4(2) . 2
N3 Ni1 O1 79.96(12) 2 2
N3 Ni1 O1 94.38(13) . 2
N1 Ni1 O1 92.90(13) . 2
N1 Ni1 O1 159.50(11) 2 2
N3 Ni1 O1 94.38(13) 2 .
N3 Ni1 O1 79.96(13) . .
N1 Ni1 O1 159.49(11) . .
N1 Ni1 O1 92.89(13) 2 .
O1 Ni1 O1 89.03(18) 2 .
O2 S1 O1 115.8(2) . .
O2 S1 N4 109.0(2) . .
O1 S1 N4 111.72(19) . .
O2 S1 C7 106.9(2) . .
O1 S1 C7 104.9(2) . .
N4 S1 C7 108.0(2) . .
C5 N3 N4 119.7(3) . .
C5 N3 Ni1 117.6(3) . .
N4 N3 Ni1 121.8(3) . .
N3 C5 C4 114.4(3) . .
N3 C5 C6 122.8(4) . .
C4 C5 C6 122.8(4) . .
N1 C4 C3 119.0(5) . .
N1 C4 C5 116.3(4) . .
C3 C4 C5 124.7(4) . .
C8 C7 C12 120.3(4) . .
C8 C7 S1 120.0(3) . .
C12 C7 S1 119.7(4) . .
C1 N1 C4 117.5(4) . .
C1 N1 Ni1 130.9(3) . .
C4 N1 Ni1 111.5(3) . .
C2 N2 C3 115.4(5) . .
C5 C6 H6A 109.5 . .
C5 C6 H6B 109.5 . .
H6A C6 H6B 109.5 . .
C5 C6 H6C 109.5 . .
H6A C6 H6C 109.5 . .
H6B C6 H6C 109.5 . .
C11 C10 C9 119.7(6) . .
C11 C10 H10A 120.1 . .
C9 C10 H10A 120.1 . .
C7 C8 C9 119.6(4) . .
C7 C8 H8A 120.2 . .
C9 C8 H8A 120.2 . .
N2 C3 C4 123.7(5) . .
N2 C3 H3A 118.2 . .
C4 C3 H3A 118.2 . .
C10 C9 C8 120.1(6) . .
C10 C9 H9A 120.0 . .
C8 C9 H9A 120.0 . .
C10 C11 C12 121.3(5) . .
C10 C11 H11A 119.3 . .
C12 C11 H11A 119.3 . .
N2 C2 C1 123.6(5) . .
N2 C2 H2B 118.2 . .
C1 C2 H2B 118.2 . .
C11 C12 C7 118.9(5) . .
C11 C12 H12A 120.6 . .
C7 C12 H12A 120.6 . .
N3 N4 S1 108.8(2) . .
S1 O1 Ni1 110.70(16) . .
N1 C1 C2 120.9(5) . .
N1 C1 H1A 119.6 . .
C2 C1 H1A 119.6 . .

loop_
_geom_bond_atom_site_label_1
_geom_bond_atom_site_label_2
_geom_bond_distance
_geom_bond_site_symmetry_2
Ni1 N3 2.001(3) 2
Ni1 N3 2.001(3) .
Ni1 N1 2.051(4) .
Ni1 N1 2.051(4) 2
Ni1 O1 2.132(3) 2
Ni1 O1 2.132(3) .
S1 O2 1.426(3) .
S1 O1 1.466(3) .
S1 N4 1.593(4) .
S1 C7 1.767(5) .
N3 C5 1.281(5) .
N3 N4 1.367(5) .
C5 C4 1.455(6) .
C5 C6 1.494(6) .
C4 N1 1.369(5) .
C4 C3 1.379(6) .
C7 C8 1.356(6) .
C7 C12 1.380(6) .
N1 C1 1.308(6) .
N2 C2 1.315(7) .
N2 C3 1.316(6) .
C6 H6A 0.9600 .
C6 H6B 0.9600 .
C6 H6C 0.9600 .
C10 C11 1.347(8) .
C10 C9 1.364(8) .
C10 H10A 0.9300 .
C8 C9 1.381(8) .
C8 H8A 0.9300 .
C3 H3A 0.9300 .
C9 H9A 0.9300 .
C11 C12 1.367(8) .
C11 H11A 0.9300 .
C2 C1 1.376(7) .
C2 H2B 0.9300 .
C12 H12A 0.9300 .
C1 H1A 0.9300 .
